data_2240645
loop_
_publ_author_name
'Gao, Lei'
'Ma, Zongshan'
'Yan, Hong'

_publ_section_title
;
 Crystal structure of dimethyl
 2,5-bis[(diphenoxyphosphoryl)oxy]cyclohexa-1,4-diene-1,4-dicarboxylate
;
_journal_issue 6
_journal_name_full 'Acta Crystallographica Section E'
_journal_page_first o401
_journal_page_last o402
_journal_paper_doi 10.1107/S2056989015008658
_journal_volume 71
_journal_year 2015
_chemical_formula_iupac 'C34 H30 O12 P2'
_chemical_formula_moiety 'C34 H30 O12 P2'
_chemical_formula_sum 'C34 H30 O12 P2'
_chemical_formula_weight 692.52
_chemical_melting_point_gt 391
_chemical_melting_point_lt 393
_chemical_name_common 1,4-Bis(methoxycarbonyl)-2,5-bis(diphenyloxyphosphoryloxy)cyclohexa-1,4-diene
_chemical_name_systematic
;
Dimethyl
2,5-bis[(diphenoxyphosphoryl)oxy]cyclohexa-1,4-diene-1,4-dicarboxylate
;
_space_group_IT_number 14
_symmetry_cell_setting monoclinic
_symmetry_space_group_name_Hall '-P 2ybc'
_symmetry_space_group_name_H-M 'P 1 21/c 1'
_atom_sites_solution_hydrogens geom
_atom_sites_solution_primary direct
_atom_sites_solution_secondary difmap
_audit_creation_method SHELXL-97
_cell_angle_alpha 90.00
_cell_angle_beta 113.644(10)
_cell_angle_gamma 90.00
_cell_formula_units_Z 2
_cell_length_a 12.272(10)
_cell_length_b 10.629(8)
_cell_length_c 13.174(10)
_cell_measurement_reflns_used 5446
_cell_measurement_temperature 113(2)
_cell_measurement_theta_max 28.3
_cell_measurement_theta_min 1.7
_cell_volume 1574(2)
_computing_cell_refinement
;
CrystalClear (Rigaku, 2005)
;
_computing_data_collection
;
CrystalClear (Rigaku, 2005)
;
_computing_data_reduction
;
CrystalClear (Rigaku, 2005)
;
_computing_molecular_graphics
;
SHELXTL (Sheldrick, 2008)
;
_computing_publication_material
;
CrystalStructure (Rigaku, 2005)
;
_computing_structure_refinement
;
SHELXL97 (Sheldrick, 2008)
;
_computing_structure_solution
;
SHELXS97 (Sheldrick, 2008)
;
_diffrn_ambient_temperature 113(2)
_diffrn_detector_area_resol_mean 14.22
_diffrn_measured_fraction_theta_full 0.988
_diffrn_measured_fraction_theta_max 0.988
_diffrn_measurement_device_type 'Rigaku Saturn724 CCD'
_diffrn_measurement_method '\w and \f scans'
_diffrn_radiation_monochromator multilayer
_diffrn_radiation_source 'rotating anode'
_diffrn_radiation_type MoK\a
_diffrn_radiation_wavelength 0.71073
_diffrn_reflns_av_R_equivalents 0.0999
_diffrn_reflns_av_sigmaI/netI 0.1007
_diffrn_reflns_limit_h_max 16
_diffrn_reflns_limit_h_min -16
_diffrn_reflns_limit_k_max 13
_diffrn_reflns_limit_k_min -13
_diffrn_reflns_limit_l_max 17
_diffrn_reflns_limit_l_min -17
_diffrn_reflns_number 15948
_diffrn_reflns_theta_full 28.00
_diffrn_reflns_theta_max 28.00
_diffrn_reflns_theta_min 1.81
_diffrn_standards_number 0
_exptl_absorpt_coefficient_mu 0.206
_exptl_absorpt_correction_T_max 0.9757
_exptl_absorpt_correction_T_min 0.9600
_exptl_absorpt_correction_type multi-scan
_exptl_absorpt_process_details
;
(CrystalClear; Rigaku, 2005)
;
_exptl_crystal_colour Colorless
_exptl_crystal_density_diffrn 1.461
_exptl_crystal_density_method 'not measured'
_exptl_crystal_description Prism
_exptl_crystal_F_000 720
_exptl_crystal_size_max 0.20
_exptl_crystal_size_mid 0.18
_exptl_crystal_size_min 0.12
_refine_diff_density_max 0.536
_refine_diff_density_min -0.616
_refine_ls_extinction_method none
_refine_ls_goodness_of_fit_ref 0.998
_refine_ls_hydrogen_treatment constr
_refine_ls_matrix_type full
_refine_ls_number_parameters 218
_refine_ls_number_reflns 3758
_refine_ls_number_restraints 0
_refine_ls_restrained_S_all 0.998
_refine_ls_R_factor_all 0.0606
_refine_ls_R_factor_gt 0.0445
_refine_ls_shift/su_max 0.002
_refine_ls_shift/su_mean 0.000
_refine_ls_structure_factor_coef Fsqd
_refine_ls_weighting_details 'calc w=1/[\s^2^(Fo^2^)+(0.0120P)^2^] where P=(Fo^2^+2Fc^2^)/3'
_refine_ls_weighting_scheme calc
_refine_ls_wR_factor_gt 0.0957
_refine_ls_wR_factor_ref 0.0991
_reflns_number_gt 2264
_reflns_number_total 3758
_reflns_threshold_expression I>2\s(I)
_cod_data_source_file zs2331sup1.cif
_cod_data_source_block I
_cod_original_sg_symbol_H-M 'P 21/c'
_cod_database_code 2240645
_cod_database_fobs_code 2240645

loop_
_symmetry_equiv_pos_as_xyz
'x, y, z'
'-x, y+1/2, -z+1/2'
'-x, -y, -z'
'x, -y+1/2, z+1/2'

loop_
_atom_site_type_symbol
_atom_site_label
_atom_site_fract_x
_atom_site_fract_y
_atom_site_fract_z
_atom_site_U_iso_or_equiv
_atom_site_adp_type
_atom_site_calc_flag
_atom_site_refinement_flags
_atom_site_occupancy
_atom_site_symmetry_multiplicity
P P1 0.17401(5) 0.72276(5) 0.24500(4) 0.01714(15) Uani d . 1 1
O O1 0.12748(11) 0.81381(12) 0.31240(10) 0.0189(3) Uani d . 1 1
O O2 0.26861(12) 0.64338(12) 0.34149(11) 0.0211(3) Uani d . 1 1
O O3 0.21532(12) 0.77428(12) 0.16508(10) 0.0194(3) Uani d . 1 1
O O4 0.06126(12) 0.63451(12) 0.19634(10) 0.0187(3) Uani d . 1 1
O O5 -0.16106(13) 0.79217(13) -0.10725(11) 0.0285(4) Uani d . 1 1
O O6 -0.06056(12) 0.82652(13) 0.07360(11) 0.0259(4) Uani d . 1 1
C C1 0.20189(18) 0.91573(18) 0.36916(16) 0.0181(5) Uani d . 1 1
C C2 0.20083(19) 1.02272(19) 0.30979(17) 0.0229(5) Uani d . 1 1
H H2 0.1545 1.0266 0.2323 0.027 Uiso calc R 1 1
C C3 0.2684(2) 1.1239(2) 0.36526(18) 0.0288(6) Uani d . 1 1
H H3 0.2690 1.1986 0.3259 0.035 Uiso calc R 1 1
C C4 0.3353(2) 1.1172(2) 0.47791(18) 0.0310(6) Uani d . 1 1
H H4 0.3818 1.1873 0.5159 0.037 Uiso calc R 1 1
C C5 0.3350(2) 1.0088(2) 0.53572(18) 0.0298(6) Uani d . 1 1
H H5 0.3816 1.0046 0.6132 0.036 Uiso calc R 1 1
C C6 0.26714(19) 0.90613(19) 0.48111(17) 0.0237(5) Uani d . 1 1
H H6 0.2659 0.8313 0.5201 0.028 Uiso calc R 1 1
C C7 0.37059(18) 0.58701(19) 0.33647(16) 0.0193(5) Uani d . 1 1
C C8 0.45474(17) 0.6591(2) 0.31964(15) 0.0221(5) Uani d . 1 1
H H8 0.4432 0.7469 0.3063 0.027 Uiso calc R 1 1
C C9 0.55660(19) 0.6006(2) 0.32263(17) 0.0294(6) Uani d . 1 1
H H9 0.6158 0.6483 0.3105 0.035 Uiso calc R 1 1
C C10 0.5728(2) 0.4722(2) 0.34328(17) 0.0317(6) Uani d . 1 1
H H10 0.6431 0.4326 0.3455 0.038 Uiso calc R 1 1
C C11 0.4874(2) 0.4024(2) 0.36046(17) 0.0290(6) Uani d . 1 1
H H11 0.4987 0.3147 0.3747 0.035 Uiso calc R 1 1
C C12 0.38516(19) 0.46028(19) 0.35698(17) 0.0247(5) Uani d . 1 1
H H12 0.3256 0.4128 0.3687 0.030 Uiso calc R 1 1
C C13 0.02855(17) 0.57494(18) 0.09354(16) 0.0173(5) Uani d . 1 1
C C14 -0.04157(18) 0.62776(18) -0.00080(16) 0.0167(5) Uani d . 1 1
C C15 -0.07850(18) 0.55461(17) -0.10704(15) 0.0186(5) Uani d . 1 1
H H15A -0.1664 0.5490 -0.1412 0.022 Uiso calc R 1 1
H H15B -0.0532 0.6015 -0.1588 0.022 Uiso calc R 1 1
C C16 -0.09356(18) 0.75651(19) -0.01748(16) 0.0196(5) Uani d . 1 1
C C17 -0.11425(19) 0.95035(18) 0.05728(18) 0.0302(6) Uani d . 1 1
H H17A -0.0905 0.9985 0.0061 0.045 Uiso calc R 1 1
H H17B -0.0876 0.9943 0.1286 0.045 Uiso calc R 1 1
H H17C -0.2011 0.9420 0.0262 0.045 Uiso calc R 1 1

loop_
_atom_site_aniso_label
_atom_site_aniso_U_11
_atom_site_aniso_U_22
_atom_site_aniso_U_33
_atom_site_aniso_U_12
_atom_site_aniso_U_13
_atom_site_aniso_U_23
P1 0.0148(3) 0.0166(3) 0.0186(3) -0.0009(2) 0.0052(2) -0.0017(2)
O1 0.0177(8) 0.0178(8) 0.0225(8) -0.0025(6) 0.0093(7) -0.0050(6)
O2 0.0168(8) 0.0239(8) 0.0207(8) 0.0035(7) 0.0056(7) 0.0029(6)
O3 0.0193(8) 0.0208(8) 0.0194(7) -0.0011(6) 0.0090(7) 0.0005(6)
O4 0.0166(7) 0.0197(8) 0.0182(8) -0.0054(6) 0.0055(6) -0.0040(6)
O5 0.0344(9) 0.0248(9) 0.0226(8) 0.0067(7) 0.0078(8) 0.0036(7)
O6 0.0235(8) 0.0227(8) 0.0258(9) 0.0062(7) 0.0038(7) -0.0043(7)
C1 0.0165(11) 0.0177(11) 0.0200(11) -0.0006(9) 0.0070(9) -0.0040(9)
C2 0.0272(13) 0.0221(12) 0.0168(11) 0.0012(10) 0.0060(10) -0.0016(9)
C3 0.0354(14) 0.0208(13) 0.0301(13) -0.0050(11) 0.0131(12) -0.0028(10)
C4 0.0334(14) 0.0261(14) 0.0310(14) -0.0123(11) 0.0103(12) -0.0132(11)
C5 0.0276(13) 0.0379(15) 0.0179(12) -0.0024(11) 0.0029(10) -0.0045(10)
C6 0.0271(13) 0.0225(13) 0.0217(12) 0.0013(10) 0.0101(10) 0.0023(10)
C7 0.0143(11) 0.0238(12) 0.0158(11) 0.0044(9) 0.0017(9) -0.0044(9)
C8 0.0171(11) 0.0216(12) 0.0237(12) -0.0007(10) 0.0041(10) -0.0038(9)
C9 0.0161(12) 0.0398(15) 0.0307(14) -0.0035(11) 0.0077(11) -0.0036(11)
C10 0.0184(12) 0.0442(16) 0.0264(13) 0.0096(12) 0.0026(11) -0.0099(11)
C11 0.0289(13) 0.0248(13) 0.0296(13) 0.0069(11) 0.0077(11) -0.0034(11)
C12 0.0216(12) 0.0228(13) 0.0275(12) -0.0006(10) 0.0074(10) -0.0010(10)
C13 0.0147(10) 0.0186(11) 0.0189(11) -0.0052(9) 0.0071(9) -0.0058(9)
C14 0.0144(10) 0.0169(11) 0.0188(11) -0.0012(9) 0.0066(9) -0.0009(9)
C15 0.0154(11) 0.0201(12) 0.0182(11) -0.0005(9) 0.0046(9) -0.0002(9)
C16 0.0158(11) 0.0240(13) 0.0199(11) -0.0025(9) 0.0079(10) 0.0003(9)
C17 0.0270(13) 0.0246(13) 0.0355(14) 0.0094(11) 0.0088(12) -0.0039(11)

loop_
_atom_type_symbol
_atom_type_description
_atom_type_scat_dispersion_real
_atom_type_scat_dispersion_imag
_atom_type_scat_source
C C 0.0033 0.0016 'International Tables Vol C Tables 4.2.6.8 and 6.1.1.4'
H H 0.0000 0.0000 'International Tables Vol C Tables 4.2.6.8 and 6.1.1.4'
O O 0.0106 0.0060 'International Tables Vol C Tables 4.2.6.8 and 6.1.1.4'
P P 0.1023 0.0942 'International Tables Vol C Tables 4.2.6.8 and 6.1.1.4'

loop_
_geom_angle_atom_site_label_1
_geom_angle_atom_site_label_2
_geom_angle_atom_site_label_3
_geom_angle_site_symmetry_1
_geom_angle_site_symmetry_3
_geom_angle
_geom_angle_publ_flag
O1 P1 O2 . . 101.02(7) no
O1 P1 O3 . . 119.47(8) no
O1 P1 O4 . . 97.92(8) no
O2 P1 O3 . . 115.41(9) no
O2 P1 O4 . . 104.54(8) no
O3 P1 O4 . . 115.79(8) no
P1 O1 C1 . . 117.75(13) no
P1 O2 C7 . . 124.62(13) no
P1 O4 C13 . . 121.73(14) no
C16 O6 C17 . . 114.76(16) no
O1 C1 C2 . . 118.23(17) no
O1 C1 C6 . . 118.96(17) no
C2 C1 C6 . . 122.74(19) no
C1 C2 C3 . . 118.52(19) no
C2 C3 C4 . . 120.2(2) no
C3 C4 C5 . . 120.3(2) no
C4 C5 C6 . . 120.3(2) no
C1 C6 C5 . . 118.03(19) no
O2 C7 C8 . . 120.56(18) no
O2 C7 C12 . . 117.1(2) no
C8 C7 C12 . . 122.2(2) no
C7 C8 C9 . . 118.3(2) no
C8 C9 C10 . . 120.3(2) no
C9 C10 C11 . . 120.2(2) no
C10 C11 C12 . . 119.8(2) no
C7 C12 C11 . . 119.3(2) no
O4 C13 C14 . . 122.97(18) no
O4 C13 C15 . 3_565 110.99(16) no
C14 C13 C15 . 3_565 125.99(18) no
C13 C14 C15 . . 119.73(18) no
C13 C14 C16 . . 127.52(18) no
C15 C14 C16 . . 112.75(16) no
C13 C15 C14 3_565 . 114.28(16) no
O5 C16 O6 . . 123.51(19) no
O5 C16 C14 . . 121.40(18) no
O6 C16 C14 . . 115.08(17) no
C1 C2 H2 . . 121.00 no
C3 C2 H2 . . 121.00 no
C2 C3 H3 . . 120.00 no
C4 C3 H3 . . 120.00 no
C3 C4 H4 . . 120.00 no
C5 C4 H4 . . 120.00 no
C4 C5 H5 . . 120.00 no
C6 C5 H5 . . 120.00 no
C1 C6 H6 . . 121.00 no
C5 C6 H6 . . 121.00 no
C7 C8 H8 . . 121.00 no
C9 C8 H8 . . 121.00 no
C8 C9 H9 . . 120.00 no
C10 C9 H9 . . 120.00 no
C9 C10 H10 . . 120.00 no
C11 C10 H10 . . 120.00 no
C10 C11 H11 . . 120.00 no
C12 C11 H11 . . 120.00 no
C7 C12 H12 . . 120.00 no
C11 C12 H12 . . 120.00 no
C14 C15 H15A . . 109.00 no
C14 C15 H15B . . 109.00 no
H15A C15 H15B . . 108.00 no
C13 C15 H15A 3_565 . 109.00 no
C13 C15 H15B 3_565 . 109.00 no
O6 C17 H17A . . 109.00 no
O6 C17 H17B . . 109.00 no
O6 C17 H17C . . 109.00 no
H17A C17 H17B . . 109.00 no
H17A C17 H17C . . 109.00 no
H17B C17 H17C . . 109.00 no

loop_
_geom_bond_atom_site_label_1
_geom_bond_atom_site_label_2
_geom_bond_site_symmetry_2
_geom_bond_distance
_geom_bond_publ_flag
P1 O1 . 1.5677(19) no
P1 O2 . 1.5785(19) no
P1 O3 . 1.4469(19) no
P1 O4 . 1.579(2) no
O1 C1 . 1.421(3) no
O2 C7 . 1.413(3) no
O4 C13 . 1.400(3) no
O5 C16 . 1.201(3) no
O6 C16 . 1.330(3) no
O6 C17 . 1.449(3) no
C1 C2 . 1.377(3) no
C1 C6 . 1.371(3) no
C2 C3 . 1.376(3) no
C3 C4 . 1.380(3) no
C4 C5 . 1.382(3) no
C5 C6 . 1.386(3) no
C7 C8 . 1.374(3) no
C7 C12 . 1.371(3) no
C8 C9 . 1.383(3) no
C9 C10 . 1.390(3) no
C10 C11 . 1.375(4) no
C11 C12 . 1.382(4) no
C13 C14 . 1.320(3) no
C13 C15 3_565 1.489(3) no
C14 C15 . 1.503(3) no
C14 C16 . 1.489(3) no
C2 H2 . 0.9500 no
C3 H3 . 0.9500 no
C4 H4 . 0.9500 no
C5 H5 . 0.9500 no
C6 H6 . 0.9500 no
C8 H8 . 0.9500 no
C9 H9 . 0.9500 no
C10 H10 . 0.9500 no
C11 H11 . 0.9500 no
C12 H12 . 0.9500 no
C15 H15A . 0.9900 no
C15 H15B . 0.9900 no
C17 H17A . 0.9800 no
C17 H17B . 0.9800 no
C17 H17C . 0.9800 no

loop_
_geom_hbond_atom_site_label_D
_geom_hbond_atom_site_label_H
_geom_hbond_atom_site_label_A
_geom_hbond_site_symmetry_A
_geom_hbond_distance_DH
_geom_hbond_distance_HA
_geom_hbond_distance_DA
_geom_hbond_angle_DHA
_geom_hbond_publ_flag
C2 H2 O5 3_575 0.95 2.56 3.191(4) 124 no
C6 H6 O3 4_565 0.95 2.50 3.345(4) 148 yes
C9 H9 O5 4_665 0.95 2.59 3.405(4) 144 yes
C10 H10 O3 2_645 0.95 2.46 3.381(4) 163 yes
C15 H15B O1 4_564 0.99 2.56 3.409(4) 144 yes

loop_
_geom_torsion_atom_site_label_1
_geom_torsion_atom_site_label_2
_geom_torsion_atom_site_label_3
_geom_torsion_atom_site_label_4
_geom_torsion_site_symmetry_1
_geom_torsion_site_symmetry_3
_geom_torsion_site_symmetry_4
_geom_torsion
_geom_torsion_publ_flag
O2 P1 O1 C1 . . . 75.66(14) no
O3 P1 O1 C1 . . . -52.09(15) no
O4 P1 O1 C1 . . . -177.76(12) no
O1 P1 O2 C7 . . . -151.58(15) no
O3 P1 O2 C7 . . . -21.23(17) no
O4 P1 O2 C7 . . . 107.15(15) no
O1 P1 O4 C13 . . . 149.57(14) no
O2 P1 O4 C13 . . . -106.81(14) no
O3 P1 O4 C13 . . . 21.34(17) no
P1 O1 C1 C2 . . . 81.9(2) no
P1 O1 C1 C6 . . . -101.1(2) no
P1 O2 C7 C8 . . . 59.5(2) no
P1 O2 C7 C12 . . . -125.04(17) no
P1 O4 C13 C14 . . . -88.2(2) no
P1 O4 C13 C15 . . 3_565 94.39(18) no
C17 O6 C16 O5 . . . 1.1(3) no
C17 O6 C16 C14 . . . -178.27(19) no
O1 C1 C2 C3 . . . 177.0(2) no
C6 C1 C2 C3 . . . 0.2(4) no
O1 C1 C6 C5 . . . -177.2(2) no
C2 C1 C6 C5 . . . -0.4(4) no
C1 C2 C3 C4 . . . 0.0(4) no
C2 C3 C4 C5 . . . 0.1(4) no
C3 C4 C5 C6 . . . -0.3(4) no
C4 C5 C6 C1 . . . 0.4(4) no
O2 C7 C8 C9 . . . 175.83(17) no
C12 C7 C8 C9 . . . 0.6(3) no
O2 C7 C12 C11 . . . -175.66(18) no
C8 C7 C12 C11 . . . -0.3(3) no
C7 C8 C9 C10 . . . -0.6(3) no
C8 C9 C10 C11 . . . 0.3(3) no
C9 C10 C11 C12 . . . 0.1(3) no
C10 C11 C12 C7 . . . -0.1(3) no
O4 C13 C14 C15 . . . -176.33(19) no
O4 C13 C14 C16 . . . 2.7(4) no
C15 C13 C14 C15 3_565 . . 0.7(4) no
C15 C13 C14 C16 3_565 . . 179.7(2) no
O4 C13 C15 C14 . 3_565 3_565 176.67(18) no
C14 C13 C15 C14 . 3_565 3_565 -0.7(3) no
C13 C14 C15 C13 . . 3_565 -0.6(3) no
C16 C14 C15 C13 . . 3_565 -179.77(19) no
C13 C14 C16 O5 . . . -176.4(2) no
C13 C14 C16 O6 . . . 2.9(4) no
C15 C14 C16 O5 . . . 2.7(3) no
C15 C14 C16 O6 . . . -177.98(19) no
